data_7247807
loop_
_publ_author_name
'Pradhan, Abinash'
'Sahoo, Sanand'
'Samal, Saroj L.'

_publ_section_title
;
 (C2H5NH3)2BiCl5&#x2212;xBrx perovskites containing 1D chains: effect of
 Br substitution on their structural and optical properties
;
_journal_issue 3
_journal_name_full CrystEngComm
_journal_page_first 312
_journal_page_last 323
_journal_paper_doi 10.1039/D3CE01019H
_journal_volume 26
_journal_year 2024
_chemical_formula_moiety 'Bi Br1.188 Cl3.812, C4 H16 N2'
_chemical_formula_sum 'C4 H16 Bi Br1.18 Cl3.82 N2'
_chemical_formula_weight 531.05
_space_group_crystal_system orthorhombic
_space_group_IT_number 64
_space_group_name_Hall '-C 2ac 2'
_space_group_name_H-M_alt 'C m c e'
_atom_sites_solution_hydrogens geom
_atom_sites_solution_primary dual
_audit_creation_date 2023-06-01
_audit_creation_method
;
Olex2 1.5-alpha
(compiled 2021.06.29 svn.r12e2184c for OlexSys, GUI svn.r6374)
;
_audit_update_record
;
2023-10-09 deposited with the CCDC.	2023-12-01 downloaded from the CCDC.
;
_cell_angle_alpha 90
_cell_angle_beta 90
_cell_angle_gamma 90
_cell_formula_units_Z 8
_cell_length_a 7.6366(2)
_cell_length_b 22.1176(8)
_cell_length_c 17.8909(5)
_cell_measurement_reflns_used 4550
_cell_measurement_temperature 293(2)
_cell_measurement_theta_max 26.0120
_cell_measurement_theta_min 1.8340
_cell_volume 3021.83(16)
_computing_cell_refinement 'CrysAlisPro 1.171.41.93a (Rigaku OD, 2020)'
_computing_data_collection 'CrysAlisPro 1.171.41.93a (Rigaku OD, 2020)'
_computing_data_reduction 'CrysAlisPro 1.171.41.93a (Rigaku OD, 2020)'
_computing_molecular_graphics 'Olex2 1.5-alpha (Dolomanov et al., 2009)'
_computing_publication_material 'Olex2 1.5-alpha (Dolomanov et al., 2009)'
_computing_structure_refinement 'SHELXL 2018/3 (Sheldrick, 2015)'
_computing_structure_solution 'SHELXT 2018/2 (Sheldrick, 2018)'
_diffrn_ambient_temperature 293(2)
_diffrn_detector 'Hybrid Pixel Array Detector'
_diffrn_detector_area_resol_mean 10.0000
_diffrn_measured_fraction_theta_full 1.000
_diffrn_measured_fraction_theta_max 0.961
_diffrn_measurement_details
;
List of Runs (angles in degrees, time in seconds):

  # Type    Start    End  Width  t~exp~   \w     \q     \k     \f   Frames
#--------------------------------------------------------------------------
  1  \w     14.00  39.00   0.50  163.05    --   10.00  47.00  25.00   50
  2  \w    -42.00 -17.00   0.50  163.05    --   10.00 -47.00-124.00   50
  3  \w      5.00  30.00   0.50  163.05    --  -10.20  47.00  25.00   50
  4  \w    -63.00 -38.00   0.50  163.05    --  -10.20 -47.00-124.00   50
  5  \w     41.00  67.00   0.50  163.05    --   10.00  77.00  90.00   52
  6  \w    -11.00  15.00   0.50  163.05    --   10.00  77.00-180.00   52
  7  \w     48.00  99.00   0.50  163.05    --   10.00  77.00-180.00  102
  8  \w    -63.00  47.00   0.50  163.05    --   10.00 -38.00  60.00  220
  9  \w     39.00  70.00   0.50  163.05    --   10.00  77.00-120.00   62
 10  \w    -11.00  23.50   0.50  163.05    --   10.00  77.00  90.00   69
;
_diffrn_measurement_device 'four-circle diffractometer'
_diffrn_measurement_device_type 'XtaLAB Pro II AFC12 (RINC): Kappa single'
_diffrn_measurement_method '\w scans'
_diffrn_orient_matrix_type 'CrysAlisPro convention (1999,Acta A55,543-557)'
_diffrn_orient_matrix_UB_11 -0.0349614000
_diffrn_orient_matrix_UB_12 -0.0295378000
_diffrn_orient_matrix_UB_13 -0.0040745000
_diffrn_orient_matrix_UB_21 0.0417812000
_diffrn_orient_matrix_UB_22 -0.0027058000
_diffrn_orient_matrix_UB_23 -0.0352577000
_diffrn_orient_matrix_UB_31 0.0752308000
_diffrn_orient_matrix_UB_32 -0.0121907000
_diffrn_orient_matrix_UB_33 0.0176646000
_diffrn_radiation_monochromator mirror
_diffrn_radiation_probe x-ray
_diffrn_radiation_type 'Mo K\a'
_diffrn_radiation_wavelength 0.71073
_diffrn_reflns_av_R_equivalents 0.0435
_diffrn_reflns_av_unetI/netI 0.0452
_diffrn_reflns_Laue_measured_fraction_full 1.000
_diffrn_reflns_Laue_measured_fraction_max 0.961
_diffrn_reflns_limit_h_max 9
_diffrn_reflns_limit_h_min -9
_diffrn_reflns_limit_k_max 25
_diffrn_reflns_limit_k_min -27
_diffrn_reflns_limit_l_max 20
_diffrn_reflns_limit_l_min -22
_diffrn_reflns_number 9731
_diffrn_reflns_point_group_measured_fraction_full 1.000
_diffrn_reflns_point_group_measured_fraction_max 0.961
_diffrn_reflns_theta_full 25.242
_diffrn_reflns_theta_max 27.031
_diffrn_reflns_theta_min 1.841
_diffrn_source 'micro-focus sealed X-ray tube'
_diffrn_source_type 'Rigaku (Mo) X-ray Source'
_exptl_absorpt_coefficient_mu 15.440
_exptl_absorpt_correction_T_max 1.00000
_exptl_absorpt_correction_T_min 0.18276
_exptl_absorpt_correction_type multi-scan
_exptl_absorpt_process_details
;
CrysAlisPro 1.171.41.93a (Rigaku Oxford Diffraction, 2020)
Empirical absorption correction using spherical harmonics,
implemented in SCALE3 ABSPACK scaling algorithm.
;
_exptl_crystal_density_diffrn 2.335
_exptl_crystal_description crystalline
_exptl_crystal_F_000 1946
_exptl_crystal_size_max 0.17
_exptl_crystal_size_mid 0.14
_exptl_crystal_size_min 0.10
_refine_diff_density_max 1.075
_refine_diff_density_min -0.660
_refine_diff_density_rms 0.136
_refine_ls_extinction_method none
_refine_ls_goodness_of_fit_ref 0.975
_refine_ls_hydrogen_treatment constr
_refine_ls_matrix_type full
_refine_ls_number_parameters 79
_refine_ls_number_reflns 1719
_refine_ls_number_restraints 21
_refine_ls_restrained_S_all 0.970
_refine_ls_R_factor_all 0.0627
_refine_ls_R_factor_gt 0.0351
_refine_ls_shift/su_max 0.001
_refine_ls_shift/su_mean 0.000
_refine_ls_structure_factor_coef Fsqd
_refine_ls_weighting_details 'w=1/[\s^2^(Fo^2^)+(0.0379P)^2^] where P=(Fo^2^+2Fc^2^)/3'
_refine_ls_weighting_scheme calc
_refine_ls_wR_factor_gt 0.0668
_refine_ls_wR_factor_ref 0.0719
_reflns_Friedel_coverage 0.000
_reflns_number_gt 1241
_reflns_number_total 1719
_reflns_threshold_expression 'I > 2\s(I)'
_cod_data_source_file d3ce01019h2.cif
_cod_data_source_block ab259d_070222
_cod_depositor_comments 'Adding full bibliography for 7247803--7247812.cif.'
_cod_original_sg_symbol_Hall '-C 2bc 2'
_cod_database_code 7247807
_shelx_shelxl_version_number 2018/3
_chemical_oxdiff_formula (C2H5NH3)2BiCl4Br
_shelx_space_group_comment
;
The symmetry employed for this shelxl refinement is uniquely defined
by the following loop, which should always be used as a source of
symmetry information in preference to the above space-group names.
They are only intended as comments.
;
_reflns_odcompleteness_completeness 99.72
_reflns_odcompleteness_iscentric 1
_reflns_odcompleteness_theta 26.32
_olex2_refinement_description
;
1. Fixed Uiso
 At 1.2 times of:
  All C(H,H) groups, All N(H,H,H) groups
 At 1.5 times of:
  All C(H,H,H) groups
2. Shared sites
{Cl4, Br4}
{Cl2, Br2}
{Cl1, Br1}
{Cl3, Br3}
3. Uiso/Uaniso restraints and constraints
N1 \\sim C2 \\sim C1: within 2A with sigma of 0.02 and sigma for terminal atoms
of 0.04 within 2A
Uanis(Cl4) = Uanis(Br4)
Uanis(Cl2) = Uanis(Br2)
Uanis(Cl1) = Uanis(Br1)
Uanis(Cl3) = Uanis(Br3)
4. Rigid body (RIGU) restrains
 N1, C2, C1
 with sigma for 1-2 distances of 0.01 and sigma for 1-3 distances of 0.01
5. Others
 Sof(Br4)=0.5*(1-FVAR(2))
 Sof(Cl4)=0.5*FVAR(2)
 Sof(Br2)=0.5*(1-FVAR(3))
 Sof(Cl2)=0.5*FVAR(3)
 Sof(Br1)=1-FVAR(3)
 Sof(Cl1)=FVAR(3)
 Sof(Br3)=0.5*(1-FVAR(5))
 Sof(Cl3)=0.5*FVAR(5)
 Fixed Sof: H2B(0.5) H2C(0.5) H3B(0.5) H3C(0.5) H4A(0.5) H4B(0.5) N1(0.5)
 H1A(0.5) H1B(0.5) H1C(0.5) C2(0.5) H2D(0.5) H2E(0.5) C1(0.5) H1D(0.5) H1E(0.5)
 H1F(0.5)
6.a Free rotating group:
 N1(C2,C1)
6.b Secondary CH2 refined with riding coordinates:
 C4(H4A,H4B), C2(H2D,H2E)
6.c Me refined with riding coordinates:
 N2(H2A,H2B,H2C), C3(H3A,H3B,H3C), N1(H1A,H1B,H1C), C1(H1D,H1E,H1F)
;
_olex2_submission_special_instructions 'No special instructions were received'
_oxdiff_exptl_absorpt_empirical_details
;
Empirical correction (ABSPACK) includes:
- Absorption correction using spherical harmonics
- Frame scaling
;
_oxdiff_exptl_absorpt_empirical_full_max 3.998
_oxdiff_exptl_absorpt_empirical_full_min 0.533

loop_
_space_group_symop_operation_xyz
'x, y, z'
'-x, -y+1/2, z+1/2'
'-x, y+1/2, -z+1/2'
'x, -y, -z'
'x+1/2, y+1/2, z'
'-x+1/2, -y+1, z+1/2'
'-x+1/2, y+1, -z+1/2'
'x+1/2, -y+1/2, -z'
'-x, -y, -z'
'x, y-1/2, -z-1/2'
'x, -y-1/2, z-1/2'
'-x, y, z'
'-x+1/2, -y+1/2, -z'
'x+1/2, y, -z-1/2'
'x+1/2, -y, z-1/2'
'-x+1/2, y+1/2, z'

loop_
_atom_site_label
_atom_site_type_symbol
_atom_site_fract_x
_atom_site_fract_y
_atom_site_fract_z
_atom_site_U_iso_or_equiv
_atom_site_adp_type
_atom_site_occupancy
_atom_site_site_symmetry_order
_atom_site_calc_flag
_atom_site_refinement_flags_posn
_atom_site_refinement_flags_adp
_atom_site_refinement_flags_occupancy
_atom_site_disorder_assembly
_atom_site_disorder_group
Bi1 Bi 0.500000 0.36490(2) 0.36705(2) 0.04816(15) Uani 1 2 d S T P . .
Cl1 Cl 0.75219(17) 0.37930(7) 0.46605(8) 0.0935(7) Uani 0.737(5) 1 d . . P A 7
Cl3 Cl 0.500000 0.48735(9) 0.33546(12) 0.1048(11) Uani 0.693(7) 2 d S T P A 9
Cl2 Cl 0.500000 0.24474(9) 0.40033(14) 0.0962(11) Uani 0.756(8) 2 d S T P A 5
Cl4 Cl 0.250000 0.34758(15) 0.250000 0.1279(17) Uani 0.890(8) 2 d S T P A 3
N2 N 0.500000 0.4680(4) 0.1500(4) 0.087(3) Uani 1 2 d S T P . .
H2A H 0.500000 0.438274 0.116414 0.105 Uiso 0.5 1 calc R U P B -1
H2B H 0.595158 0.465106 0.178454 0.105 Uiso 0.5 1 calc R U P B -1
H2C H 0.404842 0.465106 0.178454 0.105 Uiso 0.5 1 calc R U P B -1
C3 C 0.500000 0.5774(6) 0.1506(7) 0.186(9) Uani 1 2 d S T P . .
H3A H 0.500000 0.610988 0.116656 0.280 Uiso 0.5 1 calc R U P C -1
H3B H 0.397358 0.579144 0.181530 0.280 Uiso 0.5 1 calc R U P C -1
H3C H 0.602642 0.579144 0.181530 0.280 Uiso 0.5 1 calc R U P C -1
C4 C 0.500000 0.5257(7) 0.1118(8) 0.149(7) Uani 1 2 d S T P . .
H4A H 0.601992 0.526385 0.079526 0.179 Uiso 0.5 1 calc R U P . .
H4B H 0.398008 0.526385 0.079526 0.179 Uiso 0.5 1 calc R U P . .
Br4 Br 0.250000 0.34758(15) 0.250000 0.1279(17) Uani 0.110(8) 2 d S T P A 4
Br2 Br 0.500000 0.24474(9) 0.40033(14) 0.0962(11) Uani 0.244(8) 2 d S T P A 6
Br1 Br 0.75219(17) 0.37930(7) 0.46605(8) 0.0935(7) Uani 0.263(5) 1 d . . P A 8
Br3 Br 0.500000 0.48735(9) 0.33546(12) 0.1048(11) Uani 0.307(7) 2 d S T P A 10
N1 N 0.4587(16) 0.2443(7) 0.5900(7) 0.123(6) Uani 0.5 1 d G U P D -1
H1A H 0.522760 0.228036 0.553638 0.148 Uiso 0.5 1 calc R U P D -1
H1B H 0.439447 0.216709 0.625321 0.148 Uiso 0.5 1 calc R U P D -1
H1C H 0.356782 0.256773 0.571461 0.148 Uiso 0.5 1 calc R U P D -1
C2 C 0.5568(15) 0.2981(8) 0.6238(7) 0.149(8) Uani 0.5 1 d G U P D -1
H2D H 0.668633 0.284651 0.643401 0.178 Uiso 0.5 1 calc R U P D -1
H2E H 0.579316 0.327939 0.585208 0.178 Uiso 0.5 1 calc R U P D -1
C1 C 0.4504(18) 0.3268(7) 0.6862(7) 0.127(7) Uani 0.5 1 d G U P D -1
H1D H 0.513812 0.360413 0.706634 0.191 Uiso 0.5 1 calc R U P D -1
H1E H 0.340429 0.340657 0.666579 0.191 Uiso 0.5 1 calc R U P D -1
H1F H 0.429596 0.297442 0.724675 0.191 Uiso 0.5 1 calc R U P D -1

loop_
_atom_site_aniso_label
_atom_site_aniso_U_11
_atom_site_aniso_U_22
_atom_site_aniso_U_33
_atom_site_aniso_U_23
_atom_site_aniso_U_13
_atom_site_aniso_U_12
Bi1 0.03917(19) 0.0651(3) 0.0402(2) 0.00869(17) 0.000 0.000
Cl1 0.0709(9) 0.1314(15) 0.0782(10) 0.0061(8) -0.0286(7) -0.0167(9)
Cl3 0.173(2) 0.0620(14) 0.0797(15) 0.0145(12) 0.000 0.000
Cl2 0.126(2) 0.0637(16) 0.0989(17) 0.0192(13) 0.000 0.000
Cl4 0.109(2) 0.145(3) 0.130(3) 0.000 -0.082(2) 0.000
N2 0.123(8) 0.070(7) 0.068(5) 0.002(5) 0.000 0.000
C3 0.41(3) 0.056(10) 0.095(11) -0.007(9) 0.000 0.000
C4 0.25(2) 0.096(12) 0.098(10) 0.033(10) 0.000 0.000
Br4 0.109(2) 0.145(3) 0.130(3) 0.000 -0.082(2) 0.000
Br2 0.126(2) 0.0637(16) 0.0989(17) 0.0192(13) 0.000 0.000
Br1 0.0709(9) 0.1314(15) 0.0782(10) 0.0061(8) -0.0286(7) -0.0167(9)
Br3 0.173(2) 0.0620(14) 0.0797(15) 0.0145(12) 0.000 0.000
N1 0.050(12) 0.157(12) 0.162(10) -0.063(10) 0.001(7) 0.021(8)
C2 0.079(14) 0.177(19) 0.190(18) -0.050(14) -0.016(10) 0.011(10)
C1 0.087(17) 0.155(16) 0.139(14) -0.048(12) -0.025(9) -0.030(10)

loop_
_atom_type_symbol
_atom_type_description
_atom_type_scat_dispersion_real
_atom_type_scat_dispersion_imag
_atom_type_scat_source
C C 0.0033 0.0016 'International Tables Vol C Tables 4.2.6.8 and 6.1.1.4'
H H 0.0000 0.0000 'International Tables Vol C Tables 4.2.6.8 and 6.1.1.4'
Bi Bi -4.1077 10.2566 'International Tables Vol C Tables 4.2.6.8 and 6.1.1.4'
Br Br -0.2901 2.4595 'International Tables Vol C Tables 4.2.6.8 and 6.1.1.4'
Cl Cl 0.1484 0.1585 'International Tables Vol C Tables 4.2.6.8 and 6.1.1.4'
N N 0.0061 0.0033 'International Tables Vol C Tables 4.2.6.8 and 6.1.1.4'

loop_
_geom_angle_atom_site_label_1
_geom_angle_atom_site_label_2
_geom_angle_atom_site_label_3
_geom_angle
_geom_angle_site_symmetry_1
_geom_angle_site_symmetry_3
_geom_angle_publ_flag
Cl1 Bi1 Cl1 93.89(7) 12_655 . ?
Bi1 Cl4 Bi1 164.60(13) 14_456 . ?
H2A N2 H2B 109.5 . . ?
H2A N2 H2C 109.5 . . ?
H2B N2 H2C 109.5 . . ?
C4 N2 H2A 109.5 . . ?
C4 N2 H2B 109.5 . . ?
C4 N2 H2C 109.5 . . ?
H3A C3 H3B 109.5 . . ?
H3A C3 H3C 109.5 . . ?
H3B C3 H3C 109.5 . . ?
C4 C3 H3A 109.5 . . ?
C4 C3 H3B 109.5 . . ?
C4 C3 H3C 109.5 . . ?
N2 C4 H4A 107.2 . . ?
N2 C4 H4B 107.2 . . ?
C3 C4 N2 120.6(12) . . ?
C3 C4 H4A 107.2 . . ?
C3 C4 H4B 107.2 . . ?
H4A C4 H4B 106.8 . . ?
Bi1 Br4 Bi1 164.60(13) 14_456 . ?
H1A N1 H1B 109.5 . . ?
H1A N1 H1C 109.5 . . ?
H1B N1 H1C 109.5 . . ?
C2 N1 H1A 109.5 . . ?
C2 N1 H1B 109.5 . . ?
C2 N1 H1C 109.5 . . ?
N1 C2 H2D 109.5 . . ?
N1 C2 H2E 109.5 . . ?
H2D C2 H2E 108.1 . . ?
C1 C2 N1 110.6 . . ?
C1 C2 H2D 109.5 . . ?
C1 C2 H2E 109.5 . . ?
C2 C1 H1D 109.5 . . ?
C2 C1 H1E 109.5 . . ?
C2 C1 H1F 109.5 . . ?
H1D C1 H1E 109.5 . . ?
H1D C1 H1F 109.5 . . ?
H1E C1 H1F 109.5 . . ?

loop_
_geom_bond_atom_site_label_1
_geom_bond_atom_site_label_2
_geom_bond_distance
_geom_bond_site_symmetry_2
_geom_bond_publ_flag
Bi1 Cl1 2.6358(12) 12_655 ?
Bi1 Cl1 2.6358(12) . ?
Bi1 Cl3 2.767(2) . ?
Bi1 Cl2 2.723(2) . ?
Bi1 Cl4 2.8596(5) 14_556 ?
Bi1 Cl4 2.8596(5) . ?
Bi1 Br4 2.8596(5) . ?
Bi1 Br2 2.723(2) . ?
Bi1 Br1 2.6358(12) . ?
Bi1 Br3 2.767(2) . ?
N2 H2A 0.8900 . ?
N2 H2B 0.8900 . ?
N2 H2C 0.8900 . ?
N2 C4 1.447(15) . ?
C3 H3A 0.9600 . ?
C3 H3B 0.9600 . ?
C3 H3C 0.9600 . ?
C3 C4 1.338(18) . ?
C4 H4A 0.9700 . ?
C4 H4B 0.9700 . ?
N1 H1A 0.8900 . ?
N1 H1B 0.8900 . ?
N1 H1C 0.8900 . ?
N1 C2 1.5320 . ?
C2 H2D 0.9700 . ?
C2 H2E 0.9700 . ?
C2 C1 1.5189 . ?
C1 H1D 0.9600 . ?
C1 H1E 0.9600 . ?
C1 H1F 0.9600 . ?
